data_7237079
loop_
_publ_author_name
'Chen, Shao-Li'
'Shang, Yu'
'He, Chun-Ting'
'Sun, Lin-Ying'
'Ye, Zi-Ming'
'Zhang, Wei-Xiong'
'Chen, Xiao-Ming'

_publ_section_title
;
 Optimizing the oxygen balance by changing the A-site cations in molecular
 perovskite high-energetic materials
;
_journal_issue 46
_journal_name_full CrystEngComm
_journal_page_first 7458
_journal_paper_doi 10.1039/C8CE01350K
_journal_volume 20
_journal_year 2018
_chemical_formula_moiety '0.25(Cl12 K4 O48), 1(C6 H14 N2 O)'
_chemical_formula_sum 'C6 H14 Cl3 K N2 O13'
_chemical_formula_weight 467.64
_chemical_name_systematic DAP-O12
_space_group_crystal_system cubic
_space_group_IT_number 226
_space_group_name_Hall '-F 4a 2 3'
_space_group_name_H-M_alt 'F m -3 c'
_atom_sites_solution_hydrogens mixed
_audit_block_doi 10.5517/ccdc.csd.cc20gf75
_audit_creation_date 2018-07-25
_audit_creation_method
;
Olex2 1.2
(compiled 2018.05.29 svn.r3508 for OlexSys, GUI svn.r5506)
;
_audit_update_record
;
2018-08-08 deposited with the CCDC.
2018-10-19 downloaded from the CCDC.
;
_cell_angle_alpha 90
_cell_angle_beta 90
_cell_angle_gamma 90
_cell_formula_units_Z 8
_cell_length_a 14.745(3)
_cell_length_b 14.745(3)
_cell_length_c 14.745(3)
_cell_measurement_reflns_used 650
_cell_measurement_temperature 298(2)
_cell_measurement_theta_max 27.375
_cell_measurement_theta_min 3.909
_cell_volume 3205.8(11)
_computing_molecular_graphics 'Olex2 (Dolomanov et al., 2009)'
_computing_publication_material 'Olex2 (Dolomanov et al., 2009)'
_computing_structure_refinement 'ShelXL (Sheldrick, 2015)'
_diffrn_ambient_temperature 298(2)
_diffrn_measured_fraction_theta_full 0.910
_diffrn_measured_fraction_theta_max 0.917
_diffrn_measurement_device_type 'multiwire proportional'
_diffrn_measurement_method 'phi and omega scans'
_diffrn_radiation_monochromator graphite
_diffrn_radiation_type MoK\a
_diffrn_radiation_wavelength 0.71073
_diffrn_reflns_av_R_equivalents 0.0281
_diffrn_reflns_av_unetI/netI 0.0222
_diffrn_reflns_Laue_measured_fraction_full 0.910
_diffrn_reflns_Laue_measured_fraction_max 0.917
_diffrn_reflns_limit_h_max 17
_diffrn_reflns_limit_h_min -15
_diffrn_reflns_limit_k_max 7
_diffrn_reflns_limit_k_min -18
_diffrn_reflns_limit_l_max 10
_diffrn_reflns_limit_l_min -19
_diffrn_reflns_number 650
_diffrn_reflns_point_group_measured_fraction_full 0.910
_diffrn_reflns_point_group_measured_fraction_max 0.917
_diffrn_reflns_theta_full 25.242
_diffrn_reflns_theta_max 27.375
_diffrn_reflns_theta_min 3.909
_exptl_absorpt_coefficient_mu 0.904
_exptl_absorpt_correction_T_max 1
_exptl_absorpt_correction_T_min 0.8
_exptl_crystal_colour 'clear whiteish colourless'
_exptl_crystal_colour_lustre clear
_exptl_crystal_colour_modifier whiteish
_exptl_crystal_colour_primary colourless
_exptl_crystal_density_diffrn 1.938
_exptl_crystal_description block
_exptl_crystal_F_000 1904
_exptl_crystal_size_max 0.1
_exptl_crystal_size_mid 0.1
_exptl_crystal_size_min 0.1
_refine_diff_density_max 0.233
_refine_diff_density_min -0.296
_refine_diff_density_rms 0.053
_refine_ls_extinction_method none
_refine_ls_goodness_of_fit_ref 1.052
_refine_ls_hydrogen_treatment constr
_refine_ls_matrix_type full
_refine_ls_number_parameters 38
_refine_ls_number_reflns 165
_refine_ls_number_restraints 29
_refine_ls_restrained_S_all 0.953
_refine_ls_R_factor_all 0.0679
_refine_ls_R_factor_gt 0.0412
_refine_ls_shift/su_max 0.000
_refine_ls_shift/su_mean 0.000
_refine_ls_structure_factor_coef Fsqd
_refine_ls_weighting_details 'w=1/[\s^2^(Fo^2^)+(0.0755P)^2^+3.0868P] where P=(Fo^2^+2Fc^2^)/3'
_refine_ls_weighting_scheme calc
_refine_ls_wR_factor_gt 0.1041
_refine_ls_wR_factor_ref 0.1251
_reflns_Friedel_coverage 0.000
_reflns_number_gt 102
_reflns_number_total 165
_reflns_threshold_expression 'I > 2\s(I)'
_cod_data_source_file c8ce01350k2.cif
_cod_data_source_block c
_cod_original_cell_volume 3206(2)
_cod_original_sg_symbol_Hall '-F 4c 2 3'
_cod_database_code 7237079
_shelx_shelxl_version_number 2014/7
_shelx_space_group_comment
;
The symmetry employed for this shelxl refinement is uniquely defined
by the following loop, which should always be used as a source of
symmetry information in preference to the above space-group names.
They are only intended as comments.
;
_shelx_estimated_absorpt_t_max 0.915
_shelx_estimated_absorpt_t_min 0.915
_olex2_refinement_description
;
1. Fixed Uiso
 At 1.2 times of:
  All C(H,H) groups, All N(H) groups
 At 1.5 times of:
  All O(H) groups
2. Restrained distances
 C3-C4 = C6-C5 = C1-C2
 1.52 with sigma of 0.02
 O2-N1
 1.37 with sigma of 0.02
 C2-C4 = C4-C6 = C6-C2 = C1-C3 = C3-C5 = C5-C1
 2.42 with sigma of 0.02
 O2-O1_$1
 2.45 with sigma of 0.01
 N2-C2 \\sim N2-C6 \\sim N2-C4 \\sim N1-C1 \\sim N1-C5 \\sim N1-C3
 with sigma of 0.01
 O2-C1 \\sim O2-C3 \\sim O2-C5
 with sigma of 0.02
3. Uiso/Uaniso restraints and constraints
: with sigma of 0.01 and sigma for terminal atoms of 0.02
Uiso(O2) = Uiso(N1) = Uiso(N2) = Uiso(C1) = Uiso(C2) = Uiso(C3) = Uiso(C4) =
Uiso(C5) = Uiso(C6)
4. Others
 Fixed Sof: O2(0.04167) H2(0.04167) N1(0.04167) N2(0.04167) H2A(0.04167)
 C1(0.04167) H1A(0.04167) H1B(0.04167) C2(0.04167) H2B(0.04167) H2C(0.04167)
 C3(0.04167) H3A(0.04167) H3B(0.04167) C4(0.04167) H4A(0.04167) H4B(0.04167)
 C5(0.04167) H5A(0.04167) H5B(0.04167) C6(0.04167) H6A(0.04167) H6B(0.04167)
5.a Riding coordinates:
 N2(H2A), C1(H1A,H1B), C2(H2B,H2C), C3(H3A,H3B), C4(H4A,H4B), C5(H5A,H5B),
 C6(H6A,H6B)
5.b Tetrahedral OH refined with riding coordinates:
 O2(H2)
;
_olex2_submission_special_instructions 'No special instructions were received'

loop_
_space_group_symop_operation_xyz
'x, y, z'
'-x, -y, z'
'-x, y, -z'
'x, -y, -z'
'z, x, y'
'z, -x, -y'
'-z, -x, y'
'-z, x, -y'
'y, z, x'
'-y, z, -x'
'y, -z, -x'
'-y, -z, x'
'y+1/2, x+1/2, -z+1/2'
'-y+1/2, -x+1/2, -z+1/2'
'y+1/2, -x+1/2, z+1/2'
'-y+1/2, x+1/2, z+1/2'
'x+1/2, z+1/2, -y+1/2'
'-x+1/2, z+1/2, y+1/2'
'-x+1/2, -z+1/2, -y+1/2'
'x+1/2, -z+1/2, y+1/2'
'z+1/2, y+1/2, -x+1/2'
'z+1/2, -y+1/2, x+1/2'
'-z+1/2, y+1/2, x+1/2'
'-z+1/2, -y+1/2, -x+1/2'
'x, y+1/2, z+1/2'
'-x, -y+1/2, z+1/2'
'-x, y+1/2, -z+1/2'
'x, -y+1/2, -z+1/2'
'z, x+1/2, y+1/2'
'z, -x+1/2, -y+1/2'
'-z, -x+1/2, y+1/2'
'-z, x+1/2, -y+1/2'
'y, z+1/2, x+1/2'
'-y, z+1/2, -x+1/2'
'y, -z+1/2, -x+1/2'
'-y, -z+1/2, x+1/2'
'y+1/2, x+1, -z+1'
'-y+1/2, -x+1, -z+1'
'y+1/2, -x+1, z+1'
'-y+1/2, x+1, z+1'
'x+1/2, z+1, -y+1'
'-x+1/2, z+1, y+1'
'-x+1/2, -z+1, -y+1'
'x+1/2, -z+1, y+1'
'z+1/2, y+1, -x+1'
'z+1/2, -y+1, x+1'
'-z+1/2, y+1, x+1'
'-z+1/2, -y+1, -x+1'
'x+1/2, y, z+1/2'
'-x+1/2, -y, z+1/2'
'-x+1/2, y, -z+1/2'
'x+1/2, -y, -z+1/2'
'z+1/2, x, y+1/2'
'z+1/2, -x, -y+1/2'
'-z+1/2, -x, y+1/2'
'-z+1/2, x, -y+1/2'
'y+1/2, z, x+1/2'
'-y+1/2, z, -x+1/2'
'y+1/2, -z, -x+1/2'
'-y+1/2, -z, x+1/2'
'y+1, x+1/2, -z+1'
'-y+1, -x+1/2, -z+1'
'y+1, -x+1/2, z+1'
'-y+1, x+1/2, z+1'
'x+1, z+1/2, -y+1'
'-x+1, z+1/2, y+1'
'-x+1, -z+1/2, -y+1'
'x+1, -z+1/2, y+1'
'z+1, y+1/2, -x+1'
'z+1, -y+1/2, x+1'
'-z+1, y+1/2, x+1'
'-z+1, -y+1/2, -x+1'
'x+1/2, y+1/2, z'
'-x+1/2, -y+1/2, z'
'-x+1/2, y+1/2, -z'
'x+1/2, -y+1/2, -z'
'z+1/2, x+1/2, y'
'z+1/2, -x+1/2, -y'
'-z+1/2, -x+1/2, y'
'-z+1/2, x+1/2, -y'
'y+1/2, z+1/2, x'
'-y+1/2, z+1/2, -x'
'y+1/2, -z+1/2, -x'
'-y+1/2, -z+1/2, x'
'y+1, x+1, -z+1/2'
'-y+1, -x+1, -z+1/2'
'y+1, -x+1, z+1/2'
'-y+1, x+1, z+1/2'
'x+1, z+1, -y+1/2'
'-x+1, z+1, y+1/2'
'-x+1, -z+1, -y+1/2'
'x+1, -z+1, y+1/2'
'z+1, y+1, -x+1/2'
'z+1, -y+1, x+1/2'
'-z+1, y+1, x+1/2'
'-z+1, -y+1, -x+1/2'
'-x, -y, -z'
'x, y, -z'
'x, -y, z'
'-x, y, z'
'-z, -x, -y'
'-z, x, y'
'z, x, -y'
'z, -x, y'
'-y, -z, -x'
'y, -z, x'
'-y, z, x'
'y, z, -x'
'-y-1/2, -x-1/2, z-1/2'
'y-1/2, x-1/2, z-1/2'
'-y-1/2, x-1/2, -z-1/2'
'y-1/2, -x-1/2, -z-1/2'
'-x-1/2, -z-1/2, y-1/2'
'x-1/2, -z-1/2, -y-1/2'
'x-1/2, z-1/2, y-1/2'
'-x-1/2, z-1/2, -y-1/2'
'-z-1/2, -y-1/2, x-1/2'
'-z-1/2, y-1/2, -x-1/2'
'z-1/2, -y-1/2, -x-1/2'
'z-1/2, y-1/2, x-1/2'
'-x, -y+1/2, -z+1/2'
'x, y+1/2, -z+1/2'
'x, -y+1/2, z+1/2'
'-x, y+1/2, z+1/2'
'-z, -x+1/2, -y+1/2'
'-z, x+1/2, y+1/2'
'z, x+1/2, -y+1/2'
'z, -x+1/2, y+1/2'
'-y, -z+1/2, -x+1/2'
'y, -z+1/2, x+1/2'
'-y, z+1/2, x+1/2'
'y, z+1/2, -x+1/2'
'-y-1/2, -x, z'
'y-1/2, x, z'
'-y-1/2, x, -z'
'y-1/2, -x, -z'
'-x-1/2, -z, y'
'x-1/2, -z, -y'
'x-1/2, z, y'
'-x-1/2, z, -y'
'-z-1/2, -y, x'
'-z-1/2, y, -x'
'z-1/2, -y, -x'
'z-1/2, y, x'
'-x+1/2, -y, -z+1/2'
'x+1/2, y, -z+1/2'
'x+1/2, -y, z+1/2'
'-x+1/2, y, z+1/2'
'-z+1/2, -x, -y+1/2'
'-z+1/2, x, y+1/2'
'z+1/2, x, -y+1/2'
'z+1/2, -x, y+1/2'
'-y+1/2, -z, -x+1/2'
'y+1/2, -z, x+1/2'
'-y+1/2, z, x+1/2'
'y+1/2, z, -x+1/2'
'-y, -x-1/2, z'
'y, x-1/2, z'
'-y, x-1/2, -z'
'y, -x-1/2, -z'
'-x, -z-1/2, y'
'x, -z-1/2, -y'
'x, z-1/2, y'
'-x, z-1/2, -y'
'-z, -y-1/2, x'
'-z, y-1/2, -x'
'z, -y-1/2, -x'
'z, y-1/2, x'
'-x+1/2, -y+1/2, -z'
'x+1/2, y+1/2, -z'
'x+1/2, -y+1/2, z'
'-x+1/2, y+1/2, z'
'-z+1/2, -x+1/2, -y'
'-z+1/2, x+1/2, y'
'z+1/2, x+1/2, -y'
'z+1/2, -x+1/2, y'
'-y+1/2, -z+1/2, -x'
'y+1/2, -z+1/2, x'
'-y+1/2, z+1/2, x'
'y+1/2, z+1/2, -x'
'-y, -x, z-1/2'
'y, x, z-1/2'
'-y, x, -z-1/2'
'y, -x, -z-1/2'
'-x, -z, y-1/2'
'x, -z, -y-1/2'
'x, z, y-1/2'
'-x, z, -y-1/2'
'-z, -y, x-1/2'
'-z, y, -x-1/2'
'z, -y, -x-1/2'
'z, y, x-1/2'

loop_
_atom_site_label
_atom_site_type_symbol
_atom_site_fract_x
_atom_site_fract_y
_atom_site_fract_z
_atom_site_U_iso_or_equiv
_atom_site_adp_type
_atom_site_occupancy
_atom_site_site_symmetry_order
_atom_site_calc_flag
_atom_site_refinement_flags_posn
_atom_site_refinement_flags_adp
_atom_site_refinement_flags_occupancy
_atom_site_disorder_assembly
_atom_site_disorder_group
K1 K 0.5000 0.5000 0.5000 0.0533(9) Uani 1 24 d S T P . .
Cl1 Cl 0.5000 0.5000 0.2500 0.0618(9) Uani 1 8 d S T P . .
O1 O 0.4215(3) 0.5000 0.3069(3) 0.1006(16) Uani 1 2 d DS T P . .
O2 O 0.341(3) 0.6701(18) 0.3659(14) 0.049(6) Uiso 0.0417 1 d D U . A -1
H2 H 0.3045 0.6436 0.3984 0.073 Uiso 0.0417 1 calc R . . A -1
N1 N 0.296(5) 0.713(3) 0.297(2) 0.049(6) Uiso 0.0417 1 d D U . A -1
N2 N 0.200(4) 0.803(4) 0.170(3) 0.049(6) Uiso 0.0417 1 d D U . A -1
H2A H 0.1670 0.8356 0.1269 0.059 Uiso 0.0417 1 d R . . A -1
C1 C 0.302(7) 0.662(5) 0.208(2) 0.049(6) Uiso 0.0417 1 d D U . A -1
H1A H 0.2708 0.6046 0.2166 0.059 Uiso 0.0417 1 d R . . A -1
H1B H 0.3642 0.6495 0.1921 0.059 Uiso 0.0417 1 d R . . A -1
C2 C 0.251(4) 0.719(4) 0.139(4) 0.049(6) Uiso 0.0417 1 d D U . A -1
H2B H 0.2960 0.7416 0.0961 0.059 Uiso 0.0417 1 d R . . A -1
H2C H 0.2083 0.6811 0.1066 0.059 Uiso 0.0417 1 d R . . A -1
C3 C 0.332(7) 0.807(3) 0.278(5) 0.049(6) Uiso 0.0417 1 d D U . A -1
H3A H 0.3970 0.8008 0.2673 0.059 Uiso 0.0417 1 d R . . A -1
H3B H 0.3225 0.8470 0.3292 0.059 Uiso 0.0417 1 d R . . A -1
C4 C 0.269(4) 0.862(4) 0.217(4) 0.049(6) Uiso 0.0417 1 d D U . A -1
H4A H 0.2557 0.9260 0.2256 0.059 Uiso 0.0417 1 d R . . A -1
H4B H 0.3097 0.8568 0.1657 0.059 Uiso 0.0417 1 d R . . A -1
C5 C 0.195(4) 0.726(4) 0.315(6) 0.049(6) Uiso 0.0417 1 d D U . A -1
H5A H 0.1969 0.7705 0.3635 0.059 Uiso 0.0417 1 d R . . A -1
H5B H 0.1711 0.6697 0.3400 0.059 Uiso 0.0417 1 d R . . A -1
C6 C 0.136(4) 0.771(5) 0.244(4) 0.049(6) Uiso 0.0417 1 d D U . A -1
H6A H 0.0949 0.7231 0.2240 0.059 Uiso 0.0417 1 d R . . A -1
H6B H 0.0997 0.8225 0.2629 0.059 Uiso 0.0417 1 d R . . A -1

loop_
_atom_site_aniso_label
_atom_site_aniso_U_11
_atom_site_aniso_U_22
_atom_site_aniso_U_33
_atom_site_aniso_U_23
_atom_site_aniso_U_13
_atom_site_aniso_U_12
K1 0.0533(9) 0.0533(9) 0.0533(9) 0.000 0.000 0.000
Cl1 0.0686(11) 0.0686(11) 0.0481(12) 0.000 0.000 0.000
O1 0.096(3) 0.125(3) 0.081(3) 0.000 0.031(2) 0.000

loop_
_atom_type_symbol
_atom_type_description
_atom_type_scat_dispersion_real
_atom_type_scat_dispersion_imag
_atom_type_scat_source
C C 0.0033 0.0016 'International Tables Vol C Tables 4.2.6.8 and 6.1.1.4'
H H 0.0000 0.0000 'International Tables Vol C Tables 4.2.6.8 and 6.1.1.4'
Cl Cl 0.1484 0.1585 'International Tables Vol C Tables 4.2.6.8 and 6.1.1.4'
K K 0.2009 0.2494 'International Tables Vol C Tables 4.2.6.8 and 6.1.1.4'
N N 0.0061 0.0033 'International Tables Vol C Tables 4.2.6.8 and 6.1.1.4'
O O 0.0106 0.0060 'International Tables Vol C Tables 4.2.6.8 and 6.1.1.4'

loop_
_geom_angle_atom_site_label_1
_geom_angle_atom_site_label_2
_geom_angle_atom_site_label_3
_geom_angle
_geom_angle_site_symmetry_1
_geom_angle_site_symmetry_3
O1 K1 O1 180.0 105_666 9
O1 K1 O1 69.58(6) . 6_566
O1 K1 O1 180.0 97_666 .
O1 K1 O1 69.57(6) 105_666 101_666
O1 K1 O1 135.74(16) 97_666 2_665
O1 K1 O1 110.43(6) 9 101_666
O1 K1 O1 135.74(15) 101_666 6_566
O1 K1 O1 110.43(6) 105_666 5
O1 K1 O1 110.43(6) 105_666 2_665
O1 K1 O1 69.57(6) 9 5
O1 K1 O1 180.0 98_556 2_665
O1 K1 O1 180.00(17) 101_666 5
O1 K1 O1 135.74(16) 98_556 .
O1 K1 O1 69.57(6) 105_666 97_666
O1 K1 O1 110.42(6) 10_656 6_566
O1 K1 O1 110.43(6) 9 97_666
O1 K1 O1 69.57(6) 10_656 98_556
O1 K1 O1 69.57(6) 101_666 97_666
O1 K1 O1 69.57(6) 101_666 2_665
O1 K1 O1 110.43(6) 5 97_666
O1 K1 O1 110.43(6) 10_656 2_665
O1 K1 O1 44.26(15) 105_666 106_565
O1 K1 O1 69.57(6) 9 .
O1 K1 O1 135.74(15) 9 106_565
O1 K1 O1 110.43(6) 10_656 .
O1 K1 O1 69.57(6) 101_666 106_565
O1 K1 O1 69.58(6) 105_666 6_566
O1 K1 O1 110.43(6) 5 106_565
O1 K1 O1 110.43(6) 97_666 6_566
O1 K1 O1 110.43(6) 97_666 106_565
O1 K1 O1 69.57(6) 98_556 6_566
O1 K1 O1 135.74(15) 105_666 10_656
O1 K1 O1 110.43(6) 106_565 98_556
O1 K1 O1 44.26(15) 9 10_656
O1 K1 O1 110.43(6) 102_655 98_556
O1 K1 O1 110.43(6) 101_666 10_656
O1 K1 O1 69.57(6) 9 2_665
O1 K1 O1 69.57(6) 5 10_656
O1 K1 O1 110.43(6) 5 2_665
O1 K1 O1 69.57(6) 97_666 10_656
O1 K1 O1 69.57(6) 106_565 2_665
O1 K1 O1 180.0 106_565 10_656
O1 K1 O1 69.57(6) 102_655 2_665
O1 K1 O1 110.43(6) 105_666 102_655
O1 K1 O1 110.43(6) 105_666 .
O1 K1 O1 69.57(6) 9 102_655
O1 K1 O1 110.42(6) 101_666 .
O1 K1 O1 44.26(15) 101_666 102_655
O1 K1 O1 69.57(6) 106_565 .
O1 K1 O1 135.74(15) 5 102_655
O1 K1 O1 110.42(6) 102_655 .
O1 K1 O1 69.57(6) 97_666 102_655
O1 K1 O1 44.26(15) 2_665 .
O1 K1 O1 110.43(6) 106_565 102_655
O1 K1 O1 110.42(6) 9 6_566
O1 K1 O1 69.57(6) 10_656 102_655
O1 K1 O1 44.26(15) 5 6_566
O1 K1 O1 69.57(6) 105_666 98_556
O1 K1 O1 69.58(6) 106_565 6_566
O1 K1 O1 110.43(6) 9 98_556
O1 K1 O1 180.0 102_655 6_566
O1 K1 O1 110.43(6) 101_666 98_556
O1 K1 O1 110.43(6) 2_665 6_566
O1 K1 O1 69.57(6) 5 98_556
O1 K1 O1 44.26(15) 97_666 98_556
O1 K1 O1 69.58(6) 5 .
K1 Cl1 K1 180.0 85_445 .
O1 Cl1 K1 54.1(2) 2_665 .
O1 Cl1 K1 125.9(2) . 85_445
O1 Cl1 K1 54.1(2) . .
O1 Cl1 K1 125.9(2) 85_445 .
O1 Cl1 K1 125.9(2) 2_665 85_445
O1 Cl1 K1 125.9(2) 86 .
O1 Cl1 K1 54.1(2) 86 85_445
O1 Cl1 K1 54.1(2) 85_445 85_445
O1 Cl1 O1 110.1(2) . 86
O1 Cl1 O1 108.1(4) . 2_665
O1 Cl1 O1 110.1(2) . 85_445
O1 Cl1 O1 108.1(4) 85_445 86
O1 Cl1 O1 110.2(2) 85_445 2_665
O1 Cl1 O1 110.2(2) 2_665 86
Cl1 O1 K1 103.8(2) . .
O2 N1 C1 112.5(16) . .
O2 N1 C3 113.1(16) . .
O2 N1 C5 113.5(17) . .
C3 N1 C1 105.8(19) . .
C3 N1 C5 105.6(19) . .
C5 N1 C1 105.7(19) . .
C2 N2 C6 105.9(19) . .
C4 N2 C2 105.7(19) . .
C4 N2 C6 105.6(19) . .
N1 C1 C2 106(4) . .
N2 C2 C1 120(5) . .
N1 C3 C4 112(5) . .
N2 C4 C3 112(5) . .
N1 C5 C6 119(6) . .
N2 C6 C5 106(6) . .

loop_
_geom_bond_atom_site_label_1
_geom_bond_atom_site_label_2
_geom_bond_distance
_geom_bond_site_symmetry_2
K1 O1 3.073(5) 105_666
K1 O1 3.073(5) 2_665
K1 O1 3.073(5) 10_656
K1 O1 3.073(5) 9
K1 O1 3.073(5) 6_566
K1 O1 3.073(5) 101_666
K1 O1 3.073(5) 98_556
K1 O1 3.073(5) 5
K1 O1 3.073(5) .
K1 O1 3.073(5) 97_666
K1 O1 3.073(5) 106_565
K1 O1 3.073(5) 102_655
Cl1 K1 3.6863(9) 85_445
Cl1 O1 1.430(4) 86
Cl1 O1 1.430(4) .
Cl1 O1 1.430(4) 2_665
Cl1 O1 1.430(4) 85_445
O2 N1 1.37(2) .
N1 C1 1.518(15) .
N1 C3 1.517(15) .
N1 C5 1.518(15) .
N2 C2 1.518(15) .
N2 C4 1.517(15) .
N2 C6 1.519(15) .
C1 C2 1.52(2) .
C3 C4 1.52(2) .
C5 C6 1.53(2) .

loop_
_geom_torsion_atom_site_label_1
_geom_torsion_atom_site_label_2
_geom_torsion_atom_site_label_3
_geom_torsion_atom_site_label_4
_geom_torsion
_geom_torsion_site_symmetry_1
K1 Cl1 O1 K1 180.000(0) 85_445
O1 Cl1 O1 K1 0.000(0) 2_665
O1 Cl1 O1 K1 120.41(12) 85_445
O1 Cl1 O1 K1 -120.41(12) 86
O2 N1 C1 C2 -178(7) .
O2 N1 C3 C4 -167(6) .
O2 N1 C5 C6 -179(5) .
N1 C1 C2 N2 -6(6) .
N1 C3 C4 N2 -16(6) .
N1 C5 C6 N2 -6(5) .
C1 N1 C3 C4 70(6) .
C1 N1 C5 C6 -55(5) .
C2 N2 C4 C3 -42(7) .
C2 N2 C6 C5 57(5) .
C3 N1 C1 C2 -55(7) .
C3 N1 C5 C6 57(6) .
C4 N2 C2 C1 57(7) .
C4 N2 C6 C5 -55(5) .
C5 N1 C1 C2 57(7) .
C5 N1 C3 C4 -42(7) .
C6 N2 C2 C1 -55(7) .
C6 N2 C4 C3 70(6) .
